data_7228758
loop_
_publ_author_name
'Zhu, Mei'
'Li, Yang'
'Jia, Lingjie'
'Zhang, Li'
'Zhang, Wei'

_publ_section_title
;
 Syntheses, crystal structures, and magnetic properties of cyclic dimer
 Ln2L2 complexes constructed from (3-pyridinylmethoxy)phenyl-substituted
 nitronyl nitroxide ligands
;
_journal_issue 59
_journal_name_full 'RSC Adv.'
_journal_page_first 36895
_journal_paper_doi 10.1039/C7RA06310E
_journal_volume 7
_journal_year 2017
_chemical_formula_moiety 'C68 H50 F36 N6 O18 Tb2'
_chemical_formula_sum 'C68 H50 F36 N6 O18 Tb2'
_chemical_formula_weight 2240.98
_space_group_crystal_system monoclinic
_space_group_IT_number 14
_space_group_name_Hall '-P 2ybc'
_space_group_name_H-M_alt 'P 1 21/c 1'
_symmetry_space_group_name_Hall '-P 2ybc'
_symmetry_space_group_name_H-M 'P 1 21/c 1'
_audit_creation_date 2017-07-04
_audit_creation_method
;
  Olex2 1.2
  (compiled Nov  5 2012 18:25:38, GUI svn.r4372)
;
_audit_update_record
;
2017-07-06 deposited with the CCDC.
2017-07-11 downloaded from the CCDC.
;
_cell_angle_alpha 90
_cell_angle_beta 124.48(2)
_cell_angle_gamma 90
_cell_formula_units_Z 2
_cell_length_a 13.504(3)
_cell_length_b 17.675(3)
_cell_length_c 22.376(7)
_cell_measurement_reflns_used 9662
_cell_measurement_temperature 293.1500
_cell_measurement_theta_max 27.8704
_cell_measurement_theta_min 1.5933
_cell_volume 4403(2)
_computing_cell_refinement 'CrystalClear (Rigaku Inc., 2008)'
_computing_data_collection 'CrystalClear (Rigaku Inc., 2008)'
_computing_data_reduction 'CrystalClear (Rigaku Inc., 2008)'
_computing_molecular_graphics
;
O. V. Dolomanov, L. J. Bourhis, R. J. Gildea, J. A. K. Howard and H. Puschmann,
OLEX2: a complete structure solution, refinement and analysis program.
J. Appl. Cryst. (2009). 42, 339-341.
;
_computing_publication_material
;
O. V. Dolomanov, L. J. Bourhis, R. J. Gildea, J. A. K. Howard and H. Puschmann,
OLEX2: a complete structure solution, refinement and analysis program.
J. Appl. Cryst. (2009). 42, 339-341.
;
_computing_structure_refinement
;
olex2.refine (L.J. Bourhis, O.V. Dolomanov, R.J. Gildea, J.A.K. Howard,
H. Puschmann, in preparation, 2011)
;
_computing_structure_solution
;
????
;
_diffrn_ambient_temperature 293.1500
_diffrn_detector_area_resol_mean 28.5714
_diffrn_measured_fraction_theta_full 93.8000
_diffrn_measured_fraction_theta_max 27.8704
_diffrn_measurement_details
;
scan:
    Number of images: 180
               Slice: -110.0000 - 70.0000
         Image width: 1.0000
            Exp time: 4.0000
       Rotation axis: Omega
               Omega: 0.0000
                 Chi: 45.0000
                 Phi: 0.0000
                 XTD: 50.0961
              2theta: -19.8508
scan:
    Number of images: 140
               Slice: -110.0000 - 30.0000
         Image width: 1.0000
            Exp time: 4.0000
       Rotation axis: Omega
               Omega: 0.0000
                 Chi: 45.0000
                 Phi: 90.0000
                 XTD: 50.0961
              2theta: -19.8508
scan:
    Number of images: 70
               Slice: -110.0000 - -40.0000
         Image width: 1.0000
            Exp time: 4.0000
       Rotation axis: Omega
               Omega: 0.0000
                 Chi: 45.0000
                 Phi: 180.0000
                 XTD: 50.0961
              2theta: -19.8508
;
_diffrn_measurement_device
;
Saturn70 (4x4 bin mode)
;
_diffrn_measurement_device_details
;
AFC10: Fixed Chi 2 circle
;
_diffrn_measurement_device_type 'Bruker P4'
_diffrn_measurement_method dtprofit.ref
_diffrn_orient_matrix_type d*Trek
_diffrn_orient_matrix_UB_11 0.0740
_diffrn_orient_matrix_UB_12 -0.0036
_diffrn_orient_matrix_UB_13 -0.0025
_diffrn_orient_matrix_UB_21 0.0013
_diffrn_orient_matrix_UB_22 0.0488
_diffrn_orient_matrix_UB_23 -0.0285
_diffrn_orient_matrix_UB_31 0.0004
_diffrn_orient_matrix_UB_32 0.0272
_diffrn_orient_matrix_UB_33 0.0469
_diffrn_radiation_detector CCD
_diffrn_radiation_monochromator Confocal
_diffrn_radiation_type 'Mo K\a'
_diffrn_radiation_wavelength 0.710747
_diffrn_reflns_av_R_equivalents 0.0434
_diffrn_reflns_av_unetI/netI 0.0480
_diffrn_reflns_limit_h_max 17
_diffrn_reflns_limit_h_min -16
_diffrn_reflns_limit_k_max 19
_diffrn_reflns_limit_k_min -23
_diffrn_reflns_limit_l_max 28
_diffrn_reflns_limit_l_min -25
_diffrn_reflns_number 35120
_diffrn_reflns_theta_full 25.0076
_diffrn_reflns_theta_max 25.01
_diffrn_reflns_theta_min 1.60
_diffrn_source 'Rotating Anode'
_diffrn_source_current 16.0000
_diffrn_source_power 0.8000
_diffrn_source_voltage 50.0000
_exptl_absorpt_coefficient_mu 1.734
_exptl_absorpt_correction_T_max 1.0000
_exptl_absorpt_correction_T_min 0.8189
_exptl_absorpt_correction_type multi-scan
_exptl_absorpt_process_details sadabs
_exptl_crystal_colour Blue
_exptl_crystal_density_diffrn 1.6904
_exptl_crystal_description Block
_exptl_crystal_F_000 2197.1459
_exptl_crystal_size_max 0.28
_exptl_crystal_size_mid 0.24
_exptl_crystal_size_min 0.2
_refine_diff_density_max 0.9664
_refine_diff_density_min -1.2043
_refine_diff_density_rms 0.1471
_refine_ls_d_res_high 0.8406
_refine_ls_d_res_low 12.7617
_refine_ls_goodness_of_fit_ref 1.0685
_refine_ls_hydrogen_treatment mixed
_refine_ls_matrix_type full
_refine_ls_number_constraints 45
_refine_ls_number_parameters 575
_refine_ls_number_reflns 7726
_refine_ls_number_restraints 1
_refine_ls_restrained_S_all 1.0684
_refine_ls_R_factor_all 0.0877
_refine_ls_R_factor_gt 0.0719
_refine_ls_shift/su_max 0.0008
_refine_ls_shift/su_mean 0.0001
_refine_ls_structure_factor_coef Fsqd
_refine_ls_weighting_details 'w=1/[\s^2^(Fo^2^)+(0.1P)^2^+10.0000P] where P=(Fo^2^+2Fc^2^)/3'
_refine_ls_weighting_scheme calc
_refine_ls_wR_factor_ref 0.1925
_reflns_Friedel_coverage 0.0
_reflns_limit_h_max 13
_reflns_limit_h_min -15
_reflns_limit_k_max 21
_reflns_limit_k_min 0
_reflns_limit_l_max 26
_reflns_limit_l_min 0
_reflns_number_gt 6138
_reflns_number_total 7726
_reflns_threshold_expression I>=2u(I)
_cod_data_source_file c7ra06310e2.cif
_cod_data_source_block Tb
_cod_depositor_comments
;
The following automatic conversions were performed:

'_exptl_absorpt_correction_type' value 'Multi-scan' changed to
'multi-scan' according to
/home/data/users/saulius/crontab/automatic-downloads/rss-feeds/RSC/lib/dictionaries/cif_core.dic
dictionary named 'cif_core.dic' version 2.4.2 from 2011-04-26.

Automatic conversion script
Id: cif_fix_values 4973 2017-02-22 13:04:09Z antanas 
;
_cod_original_formula_sum 'C68 H50 F36 N6 O18 Tb2 '
_cod_database_code 7228758
_diffrn_number_total 19720
_olex2_refinement_description
;
1. Fixed Uiso
 At 1.2 times of:
  H16 of C16, H8 of C8, H27 of C27, H23 of C23, H26 of C26, H20 of C20, H18
  of C18, H13 of C13, H24 of C24, {H21a,H21b} of C21, H17 of C17, H3 of C3
 At 1.5 times of:
  {H29a,H29b,H29c} of C29, {H31a,H31b,H31c} of C31, {H32a,H32b,H32c} of C32,
  {H34a,H34b,H34c} of C34
2. Rigid bond restraints
 F7B, C6
 with sigma for 1-2 distances of 0.02 and sigma for 1-3 distances of 0.02
3. Uiso/Uaniso restraints and constraints
: with sigma of 0.01 and sigma for terminal atoms of 0.01
: with sigma of 0.01 and sigma for terminal atoms of 0.02
: with sigma of 0.01 and sigma for terminal atoms of 0.02
Uiso(F8A) = Uiso(F8B) = Uiso(F7B) = Uiso(F7A) = Uiso(F9B) = Uiso(F9A)
Uiso(F12A) = Uiso(F12B) = Uiso(F10B) = Uiso(F10A) = Uiso(F11A) = Uiso(F11B)
4. Others
 1-Sof(F8B)=1-Sof(F8B)=1-Sof(F8B)=Sof(F7A)=Sof(F8A)=Sof(F9A)
 1-Sof(F11B)=1-Sof(F11B)=1-Sof(F11B)=Sof(F10A)=Sof(F11A)=Sof(F12A)
5.a Secondary CH2 refined with riding coordinates:
 C21(H21a,H21b)
5.b Aromatic/amide H refined with riding coordinates:
 C16(H16), C27(H27), C23(H23), C26(H26), C20(H20), C18(H18), C13(H13),
 C24(H24), C17(H17), C3(H3), C8(H8)
5.c Idealised Me refined as rotating group:
 C31(H31a,H31b,H31c), C32(H32a,H32b,H32c), C34(H34a,H34b,H34c), C29(H29a,H29b,
 H29c)
;

loop_
_space_group_symop_id
_space_group_symop_operation_xyz
1 x,y,z
2 -x,y+1/2,-z+1/2
3 -x,-y,-z
4 x,-y-1/2,z-1/2

loop_
_atom_site_label
_atom_site_type_symbol
_atom_site_fract_x
_atom_site_fract_y
_atom_site_fract_z
_atom_site_U_iso_or_equiv
_atom_site_adp_type
_atom_site_occupancy
_atom_site_refinement_flags_posn
_atom_site_refinement_flags_adp
_atom_site_disorder_group
Tb1 Tb 0.76334(3) 0.28873(2) 0.468722(18) 0.05970(18) Uani 1.000000 . . .
O7 O 0.6654(5) 0.2178(3) 0.5072(3) 0.0693(14) Uani 1.000000 . . .
O5 O 0.8415(5) 0.2029(3) 0.4265(3) 0.0675(14) Uani 1.000000 . . .
N1 N 1.0754(6) -0.2193(4) 0.4137(4) 0.0656(17) Uani 1.000000 . . .
O6 O 0.6000(5) 0.2327(3) 0.3610(3) 0.0704(14) Uani 1.000000 . . .
O4 O 0.7482(6) 0.3540(4) 0.3715(3) 0.0843(17) Uani 1.000000 . . .
O9 O 0.8433(5) -0.0618(3) 0.4073(3) 0.0734(15) Uani 1.000000 . . .
O2 O 0.6097(5) 0.3792(3) 0.4235(3) 0.0799(16) Uani 1.000000 . . .
C16 C 1.0795(9) -0.2176(5) 0.3549(5) 0.082(3) Uani 1.000000 . . .
H16 H 1.1412(9) -0.2434(5) 0.3568(5) 0.099(3) Uiso 1.000000 R . .
O3 O 0.9516(5) 0.3416(4) 0.5099(3) 0.0818(17) Uani 1.000000 . . .
C27 C 0.8157(8) 0.0205(4) 0.4778(5) 0.070(2) Uani 1.000000 . . .
H27 H 0.8984(8) 0.0191(4) 0.5119(5) 0.084(2) Uiso 1.000000 R . .
O1 O 0.8091(6) 0.3712(4) 0.5633(3) 0.0826(17) Uani 1.000000 . . .
N3 N 0.5644(6) 0.1788(4) 0.4801(4) 0.0681(17) Uani 1.000000 . . .
C19 C 0.8951(7) -0.1453(5) 0.3463(4) 0.067(2) Uani 1.000000 . . .
C25 C 0.6187(7) 0.0649(4) 0.4405(4) 0.0649(19) Uani 1.000000 . . .
C12 C 0.8032(8) 0.1752(5) 0.3656(4) 0.071(2) Uani 1.000000 . . .
C23 C 0.6397(7) -0.0227(5) 0.3652(5) 0.077(2) Uani 1.000000 . . .
H23 H 0.6043(7) -0.0523(5) 0.3236(5) 0.092(3) Uiso 1.000000 R . .
C15 C 0.4684(11) 0.2002(7) 0.2414(6) 0.101(4) Uani 1.000000 . . .
C26 C 0.7435(7) 0.0646(4) 0.4894(5) 0.070(2) Uani 1.000000 . . .
H26 H 0.7789(7) 0.0946(4) 0.5308(5) 0.084(2) Uiso 1.000000 R . .
C30 C 0.4716(9) 0.2064(5) 0.4915(6) 0.081(3) Uani 1.000000 . . .
C20 C 0.9837(7) -0.1843(5) 0.4079(4) 0.0650(19) Uani 1.000000 . . .
H20 H 0.9781(7) -0.1858(5) 0.4474(4) 0.078(2) Uiso 1.000000 R . .
C18 C 0.9048(10) -0.1452(7) 0.2890(5) 0.097(3) Uani 1.000000 . . .
H18 H 0.8467(10) -0.1209(7) 0.2463(5) 0.116(4) Uiso 1.000000 R . .
C14 C 0.5941(8) 0.2042(5) 0.3083(4) 0.071(2) Uani 1.000000 . . .
N2 N 0.4308(7) 0.0918(5) 0.4321(5) 0.087(2) Uani 1.000000 . . .
C22 C 0.7627(7) -0.0219(4) 0.4140(4) 0.0661(19) Uani 1.000000 . . .
C13 C 0.6863(8) 0.1747(6) 0.3050(5) 0.083(3) Uani 1.000000 . . .
H13 H 0.6693(8) 0.1546(6) 0.2617(5) 0.099(3) Uiso 1.000000 R . .
O8 O 0.3831(7) 0.0272(5) 0.4084(5) 0.119(3) Uani 1.000000 . . .
C24 C 0.5701(8) 0.0205(5) 0.3785(5) 0.083(3) Uani 1.000000 . . .
H24 H 0.4873(8) 0.0202(5) 0.3449(5) 0.100(3) Uiso 1.000000 R . .
C21 C 0.7946(8) -0.1071(5) 0.3444(4) 0.080(2) Uani 1.000000 . . .
H21a H 0.7408(8) -0.1447(5) 0.3428(4) 0.097(3) Uiso 1.000000 R . .
H21b H 0.7490(8) -0.0758(5) 0.3013(4) 0.097(3) Uiso 1.000000 R . .
C17 C 0.9982(10) -0.1802(7) 0.2932(5) 0.103(3) Uani 1.000000 . . .
H17 H 1.0061(10) -0.1784(7) 0.2546(5) 0.124(4) Uiso 1.000000 R . .
F3 F 0.8245(11) 0.4479(7) 0.6810(4) 0.205(5) Uani 1.000000 . . .
C9 C 0.8160(13) 0.3778(8) 0.3599(7) 0.124(4) Uani 1.000000 . . .
C28 C 0.5431(8) 0.1116(5) 0.4515(5) 0.070(2) Uani 1.000000 . . .
F2 F 0.8430(12) 0.5453(7) 0.6391(6) 0.218(5) Uani 1.000000 . . .
C31 C 0.4566(12) 0.2909(6) 0.4815(10) 0.127(5) Uani 1.000000 . . .
H31a H 0.530(3) 0.3154(6) 0.518(4) 0.190(8) Uiso 1.000000 GR . .
H31b H 0.437(10) 0.3040(8) 0.434(2) 0.190(8) Uiso 1.000000 GR . .
H31c H 0.393(7) 0.3071(10) 0.486(6) 0.190(8) Uiso 1.000000 GR . .
C32 C 0.2932(12) 0.1927(8) 0.3615(7) 0.135(5) Uani 1.000000 . . .
H32a H 0.246(7) 0.234(4) 0.3606(17) 0.202(7) Uiso 1.000000 GR . .
H32b H 0.3467(12) 0.211(6) 0.350(2) 0.202(7) Uiso 1.000000 GR . .
H32c H 0.241(7) 0.1550(17) 0.3268(11) 0.202(7) Uiso 1.000000 GR . .
F1 F 0.9631(11) 0.4590(10) 0.6736(9) 0.331(13) Uani 1.000000 . . .
F13 F 0.9297(12) 0.1842(6) 0.3280(9) 0.232(7) Uani 1.000000 . . .
C33 C 0.3665(9) 0.1575(6) 0.4373(6) 0.090(3) Uani 1.000000 . . .
C3 C 0.6717(11) 0.4766(7) 0.5073(7) 0.106(3) Uani 1.000000 . . .
H3 H 0.6560(11) 0.5255(7) 0.5150(7) 0.128(4) Uiso 1.000000 R . .
C11 C 0.9016(11) 0.1428(9) 0.3586(6) 0.106(4) Uani 1.000000 . . .
C5 C 0.4912(13) 0.4874(7) 0.3832(9) 0.113(4) Uani 1.000000 . . .
F17 F 0.4033(9) 0.1530(9) 0.2442(5) 0.242(7) Uani 1.000000 . . .
C34 C 0.2829(10) 0.1304(7) 0.4581(7) 0.120(4) Uani 1.000000 . . .
H34a H 0.3284(16) 0.104(5) 0.503(3) 0.180(6) Uiso 1.000000 GR . .
H34b H 0.244(6) 0.1732(8) 0.463(5) 0.180(6) Uiso 1.000000 GR . .
H34c H 0.223(5) 0.097(4) 0.421(2) 0.180(6) Uiso 1.000000 GR . .
F16 F 0.4584(8) 0.1810(9) 0.1830(4) 0.213(5) Uani 1.000000 . . .
C1 C 0.8524(18) 0.4736(10) 0.6407(9) 0.145(6) Uani 1.000000 . . .
F4 F 0.4821(10) 0.5522(5) 0.4033(6) 0.200(5) Uani 1.000000 . . .
C4 C 0.5982(10) 0.4425(6) 0.4414(6) 0.088(3) Uani 1.000000 . . .
F14 F 0.9900(8) 0.1176(7) 0.4169(5) 0.207(5) Uani 1.000000 . . .
C2 C 0.7721(11) 0.4360(8) 0.5636(6) 0.105(3) Uani 1.000000 . . .
C8 C 0.9414(11) 0.3806(9) 0.4053(7) 0.141(5) Uani 1.000000 . . .
H8 H 0.9869(11) 0.3942(9) 0.3877(7) 0.169(6) Uiso 1.000000 R . .
F5 F 0.3933(8) 0.4477(5) 0.3617(6) 0.183(4) Uani 1.000000 . . .
C7 C 0.9957(11) 0.3622(8) 0.4786(7) 0.123(4) Uani 1.000000 . . .
C29 C 0.5234(13) 0.1820(9) 0.5717(7) 0.130(4) Uani 1.000000 . . .
H29a H 0.540(9) 0.1287(14) 0.5770(17) 0.195(7) Uiso 1.000000 GR . .
H29b H 0.596(5) 0.209(5) 0.6043(8) 0.195(7) Uiso 1.000000 GR . .
H29c H 0.466(4) 0.193(6) 0.583(2) 0.195(7) Uiso 1.000000 GR . .
F15 F 0.8679(9) 0.0782(6) 0.3222(6) 0.180(4) Uani 1.000000 . . .
F6 F 0.4844(13) 0.4986(7) 0.3243(6) 0.223(6) Uani 1.000000 . . .
C6 C 1.1528(17) 0.3704(9) 0.5348(12) 0.160(8) Uani 1.000000 . U .
F18 F 0.4105(11) 0.2560(8) 0.2254(7) 0.296(10) Uani 1.000000 . . .
F12B F 0.676(3) 0.3595(19) 0.2318(17) 0.170(3) Uiso 0.370066 . U 2
C10 C 0.7580(18) 0.4048(12) 0.2762(10) 0.160(8) Uani 1.000000 . . .
F11B F 0.683(3) 0.4683(19) 0.2659(17) 0.170(3) Uiso 0.370066 . U 2
F10B F 0.776(3) 0.3415(18) 0.2408(15) 0.170(3) Uiso 0.370066 . U 2
F7B F 1.1822(19) 0.3000(12) 0.5536(13) 0.178(3) Uiso 0.547246 . U 2
F8B F 1.1842(18) 0.3575(12) 0.4885(11) 0.178(3) Uiso 0.547246 . U 2
F9B F 1.1689(19) 0.4165(14) 0.5890(12) 0.178(3) Uiso 0.547246 . U 2
F7A F 1.186(2) 0.3444(17) 0.5885(15) 0.178(3) Uiso 0.452754 . U 1
F8A F 1.168(2) 0.4180(19) 0.5153(14) 0.178(3) Uiso 0.452754 . U 1
F9A F 1.145(2) 0.4586(14) 0.5397(15) 0.178(3) Uiso 0.452754 . U 1
F10A F 0.8308(16) 0.4181(10) 0.2652(9) 0.170(3) Uiso 0.629934 . U 1
F11A F 0.7626(18) 0.4821(10) 0.2759(9) 0.170(3) Uiso 0.629934 . U 1
F12A F 0.6487(19) 0.3988(13) 0.2354(11) 0.170(3) Uiso 0.629934 . U 1

loop_
_atom_site_aniso_label
_atom_site_aniso_U_11
_atom_site_aniso_U_22
_atom_site_aniso_U_33
_atom_site_aniso_U_12
_atom_site_aniso_U_13
_atom_site_aniso_U_23
Tb1 0.0546(3) 0.0628(3) 0.0536(2) 0.00434(16) 0.02580(19) -0.00272(16)
O7 0.066(4) 0.069(3) 0.073(3) 0.002(3) 0.040(3) -0.006(3)
O5 0.060(3) 0.080(4) 0.056(3) 0.016(3) 0.029(3) -0.002(3)
N1 0.060(4) 0.076(4) 0.057(4) 0.008(3) 0.031(3) 0.005(3)
O6 0.057(3) 0.078(4) 0.060(3) -0.001(3) 0.023(3) -0.011(3)
O4 0.070(4) 0.097(5) 0.082(4) -0.004(3) 0.041(3) 0.014(3)
O9 0.055(3) 0.074(4) 0.075(3) 0.004(3) 0.027(3) -0.011(3)
O2 0.079(4) 0.068(4) 0.078(4) 0.020(3) 0.036(3) -0.009(3)
C16 0.081(6) 0.103(7) 0.068(5) 0.006(5) 0.045(5) -0.002(5)
O3 0.064(4) 0.099(5) 0.072(4) -0.014(3) 0.032(3) 0.010(3)
C27 0.056(5) 0.057(4) 0.078(5) 0.005(4) 0.026(4) -0.002(4)
O1 0.088(4) 0.074(4) 0.076(4) 0.004(3) 0.040(3) -0.017(3)
N3 0.061(4) 0.071(4) 0.076(4) 0.004(3) 0.041(4) 0.007(4)
C19 0.061(5) 0.065(5) 0.061(4) 0.007(4) 0.026(4) 0.002(4)
C25 0.053(4) 0.057(4) 0.075(5) 0.000(3) 0.030(4) 0.001(4)
C12 0.072(5) 0.076(5) 0.063(5) 0.015(4) 0.037(4) -0.001(4)
C23 0.061(5) 0.072(5) 0.080(5) -0.001(4) 0.029(4) -0.009(4)
C15 0.083(8) 0.104(8) 0.072(6) 0.000(6) 0.018(6) -0.023(6)
C26 0.067(5) 0.058(4) 0.074(5) -0.008(4) 0.033(4) -0.004(4)
C30 0.080(6) 0.083(6) 0.102(7) 0.009(5) 0.063(6) 0.008(5)
C20 0.061(5) 0.065(5) 0.062(4) 0.001(4) 0.031(4) -0.004(4)
C18 0.090(7) 0.125(9) 0.062(5) 0.019(6) 0.034(5) 0.025(6)
C14 0.069(5) 0.071(5) 0.051(4) -0.004(4) 0.021(4) -0.005(4)
N2 0.059(4) 0.080(5) 0.113(6) -0.011(4) 0.044(4) -0.006(5)
C22 0.058(5) 0.056(4) 0.071(5) 0.000(4) 0.029(4) -0.002(4)
C13 0.078(6) 0.100(7) 0.058(5) 0.013(5) 0.032(5) -0.010(5)
O8 0.078(5) 0.113(6) 0.166(8) -0.020(4) 0.069(5) -0.018(6)
C24 0.055(5) 0.075(6) 0.095(6) -0.001(4) 0.027(5) -0.006(5)
C21 0.071(5) 0.085(6) 0.059(4) 0.011(5) 0.021(4) -0.007(4)
C17 0.098(8) 0.149(10) 0.070(6) 0.042(7) 0.052(6) 0.032(6)
F3 0.236(12) 0.290(15) 0.081(5) -0.033(10) 0.085(7) -0.022(7)
C9 0.105(10) 0.127(10) 0.091(8) 0.002(8) 0.026(7) 0.031(7)
C28 0.069(5) 0.061(5) 0.083(5) -0.003(4) 0.044(5) -0.005(4)
F2 0.303(15) 0.182(10) 0.162(9) -0.082(10) 0.127(10) -0.103(8)
C31 0.111(10) 0.083(7) 0.230(17) 0.024(6) 0.123(12) 0.017(8)
C32 0.087(9) 0.165(13) 0.129(11) 0.033(8) 0.048(8) 0.042(10)
F1 0.110(8) 0.38(2) 0.35(2) -0.011(11) 0.043(10) -0.249(17)
F13 0.279(13) 0.181(9) 0.430(19) 0.096(9) 0.317(15) 0.128(11)
C33 0.075(6) 0.083(6) 0.124(8) 0.011(5) 0.064(6) 0.016(6)
C3 0.103(8) 0.093(8) 0.108(8) 0.004(7) 0.051(7) -0.016(7)
C11 0.101(8) 0.146(11) 0.077(6) 0.027(8) 0.054(6) -0.010(7)
C5 0.107(10) 0.072(7) 0.151(12) 0.027(7) 0.067(9) 0.021(7)
F17 0.098(6) 0.364(18) 0.135(8) -0.090(9) -0.011(5) 0.050(10)
C34 0.100(9) 0.121(10) 0.174(12) -0.001(7) 0.098(9) 0.007(9)
F16 0.107(6) 0.388(17) 0.078(5) -0.014(8) 0.013(4) -0.050(7)
C1 0.183(17) 0.121(12) 0.118(11) -0.021(11) 0.077(12) -0.065(10)
F4 0.228(11) 0.118(6) 0.179(9) 0.055(7) 0.070(8) -0.026(6)
C4 0.093(7) 0.078(6) 0.093(7) -0.008(5) 0.054(6) -0.010(5)
F14 0.138(7) 0.340(15) 0.141(7) 0.127(9) 0.079(6) 0.024(8)
C2 0.103(8) 0.121(10) 0.091(7) -0.022(7) 0.056(7) -0.028(7)
C8 0.079(8) 0.184(14) 0.123(10) -0.013(8) 0.035(7) 0.042(10)
F5 0.106(6) 0.143(7) 0.230(10) 0.043(6) 0.053(7) 0.042(7)
C7 0.079(7) 0.133(10) 0.099(8) -0.011(7) 0.015(6) 0.023(8)
C29 0.144(12) 0.163(12) 0.120(10) 0.008(10) 0.097(10) 0.001(9)
F15 0.200(9) 0.174(8) 0.217(10) 0.025(7) 0.150(9) -0.053(8)
F6 0.308(16) 0.213(11) 0.154(9) 0.040(10) 0.135(10) 0.048(8)
C6 0.177(16) 0.110(10) 0.23(2) 0.032(10) 0.135(16) 0.092(14)
F18 0.175(10) 0.201(11) 0.195(11) 0.108(10) -0.086(8) -0.053(9)
C10 0.135(14) 0.164(17) 0.146(13) -0.054(13) 0.058(12) 0.039(12)

loop_
_atom_type_symbol
_atom_type_scat_dispersion_real
_atom_type_scat_dispersion_imag
_atom_type_scat_source
_atom_type_scat_dispersion_source
C 0.00330 0.00160 'Custom 4-Gaussian' custom
F 0.01710 0.01030 'Custom 4-Gaussian' custom
H 0.00000 0.00000 'Custom 4-Gaussian' custom
O 0.01060 0.00600 'Custom 4-Gaussian' custom
N 0.00610 0.00330 'Custom 4-Gaussian' custom
Tb -0.17230 4.15370 'Custom 4-Gaussian' custom

loop_
_geom_angle_atom_site_label_1
_geom_angle_atom_site_label_2
_geom_angle_atom_site_label_3
_geom_angle
_geom_angle_site_symmetry_1
_geom_angle_site_symmetry_3
O5 Tb1 O7 106.5(2) . .
N1 Tb1 O7 72.2(2) 3_756 .
N1 Tb1 O5 77.9(2) 3_756 .
O6 Tb1 O7 75.7(2) . .
O6 Tb1 O5 72.0(2) . .
O6 Tb1 N1 126.8(2) . 3_756
O4 Tb1 O7 146.7(2) . .
O4 Tb1 O5 76.6(2) . .
O4 Tb1 N1 138.7(2) . 3_756
O4 Tb1 O6 73.9(2) . .
O2 Tb1 O7 88.7(2) . .
O2 Tb1 O5 139.52(19) . .
O2 Tb1 N1 142.4(2) . 3_756
O2 Tb1 O6 76.1(2) . .
O2 Tb1 O4 71.1(2) . .
O3 Tb1 O7 142.0(2) . .
O3 Tb1 O5 77.3(2) . .
O3 Tb1 N1 71.9(2) . 3_756
O3 Tb1 O6 137.7(2) . .
O3 Tb1 O4 71.2(2) . .
O3 Tb1 O2 113.2(2) . .
O1 Tb1 O7 85.1(2) . .
O1 Tb1 O5 145.2(2) . .
O1 Tb1 N1 74.7(2) . 3_756
O1 Tb1 O6 142.6(2) . .
O1 Tb1 O4 111.6(2) . .
O1 Tb1 O2 71.5(2) . .
O1 Tb1 O3 74.1(2) . .
N3 O7 Tb1 140.1(5) . .
C12 O5 Tb1 133.8(5) . .
C16 N1 Tb1 121.9(6) . 3_756
C20 N1 Tb1 121.6(5) . 3_756
C20 N1 C16 116.5(7) . .
C14 O6 Tb1 131.0(6) . .
C9 O4 Tb1 135.4(7) . .
C21 O9 C22 116.6(6) . .
C4 O2 Tb1 136.4(7) . .
H16 C16 N1 118.4(5) . .
C17 C16 N1 123.3(9) . .
C17 C16 H16 118.4(6) . .
C7 O3 Tb1 132.3(7) . .
C26 C27 H27 120.5(5) . .
C22 C27 H27 120.5(5) . .
C22 C27 C26 119.1(8) . .
C2 O1 Tb1 132.2(7) . .
C30 N3 O7 119.7(7) . .
C28 N3 O7 125.5(7) . .
C28 N3 C30 114.1(7) . .
C18 C19 C20 116.5(8) . .
C21 C19 C20 120.5(7) . .
C21 C19 C18 122.9(8) . .
C24 C25 C26 117.2(8) . .
C28 C25 C26 121.9(8) . .
C28 C25 C24 120.9(7) . .
C13 C12 O5 127.6(8) . .
C11 C12 O5 114.2(8) . .
C11 C12 C13 118.1(8) . .
C22 C23 H23 120.3(5) . .
C24 C23 H23 120.3(5) . .
C24 C23 C22 119.4(8) . .
F17 C15 C14 114.5(11) . .
F16 C15 C14 116.0(11) . .
F16 C15 F17 101.8(12) . .
F18 C15 C14 116.4(11) . .
F18 C15 F17 102.1(16) . .
F18 C15 F16 104.1(14) . .
C25 C26 C27 121.4(8) . .
H26 C26 C27 119.3(5) . .
H26 C26 C25 119.3(5) . .
C31 C30 N3 110.7(8) . .
C33 C30 N3 100.1(7) . .
C33 C30 C31 117.5(10) . .
C29 C30 N3 103.4(8) . .
C29 C30 C31 112.1(11) . .
C29 C30 C33 111.6(9) . .
C19 C20 N1 124.0(8) . .
H20 C20 N1 118.0(5) . .
H20 C20 C19 118.0(5) . .
H18 C18 C19 119.5(6) . .
C17 C18 C19 121.0(9) . .
C17 C18 H18 119.5(6) . .
C15 C14 O6 113.3(9) . .
C13 C14 O6 128.6(8) . .
C13 C14 C15 118.1(8) . .
C28 N2 O8 124.9(8) . .
C33 N2 O8 123.4(8) . .
C33 N2 C28 111.5(8) . .
C27 C22 O9 114.0(7) . .
C23 C22 O9 125.6(7) . .
C23 C22 C27 120.4(8) . .
C14 C13 C12 120.4(8) . .
H13 C13 C12 119.8(5) . .
H13 C13 C14 119.8(5) . .
C23 C24 C25 122.5(8) . .
H24 C24 C25 118.8(5) . .
H24 C24 C23 118.8(5) . .
C19 C21 O9 108.9(7) . .
H21a C21 O9 109.9(5) . .
H21a C21 C19 109.9(5) . .
H21b C21 O9 109.9(4) . .
H21b C21 C19 109.9(5) . .
H21b C21 H21a 108.3 . .
C18 C17 C16 118.6(9) . .
H17 C17 C16 120.7(6) . .
H17 C17 C18 120.7(6) . .
C8 C9 O4 129.4(12) . .
C10 C9 O4 115.6(12) . .
C10 C9 C8 114.7(14) . .
C25 C28 N3 128.8(8) . .
N2 C28 N3 106.6(7) . .
N2 C28 C25 124.6(8) . .
H31a C31 C30 109.5 . .
H31b C31 C30 109.5 . .
H31b C31 H31a 109.5 . .
H31c C31 C30 109.5 . .
H31c C31 H31a 109.5 . .
H31c C31 H31b 109.5 . .
H32b C32 H32a 109.5 . .
H32c C32 H32a 109.5 . .
H32c C32 H32b 109.5 . .
C33 C32 H32a 109.5 . .
C33 C32 H32b 109.5 . .
C33 C32 H32c 109.5 . .
N2 C33 C30 100.6(7) . .
C32 C33 C30 112.4(9) . .
C32 C33 N2 105.5(9) . .
C34 C33 C30 117.3(10) . .
C34 C33 N2 110.2(8) . .
C34 C33 C32 109.9(10) . .
C4 C3 H3 120.6(7) . .
C2 C3 H3 120.6(7) . .
C2 C3 C4 118.9(11) . .
F13 C11 C12 113.7(12) . .
F14 C11 C12 113.3(9) . .
F14 C11 F13 112.9(14) . .
F15 C11 C12 111.6(11) . .
F15 C11 F13 106.5(11) . .
F15 C11 F14 97.3(12) . .
C4 C5 F4 114.1(13) . .
F5 C5 F4 109.4(13) . .
F5 C5 C4 107.9(10) . .
F6 C5 F4 105.1(12) . .
F6 C5 C4 116.4(12) . .
F6 C5 F5 103.4(15) . .
H34a C34 C33 109.5 . .
H34b C34 C33 109.5 . .
H34b C34 H34a 109.5 . .
H34c C34 C33 109.5 . .
H34c C34 H34a 109.5 . .
H34c C34 H34b 109.5 . .
F2 C1 F3 108.5(14) . .
F1 C1 F3 104.3(19) . .
F1 C1 F2 106.6(18) . .
C2 C1 F3 109.7(14) . .
C2 C1 F2 113.2(15) . .
C2 C1 F1 114.0(14) . .
C3 C4 O2 127.3(11) . .
C5 C4 O2 115.6(10) . .
C5 C4 C3 117.1(11) . .
C3 C2 O1 130.0(11) . .
C1 C2 O1 111.3(12) . .
C1 C2 C3 118.8(13) . .
H8 C8 C9 121.4(8) . .
C7 C8 C9 117.2(13) . .
C7 C8 H8 121.4(8) . .
C8 C7 O3 130.2(12) . .
C6 C7 O3 113.8(11) . .
C6 C7 C8 116.0(13) . .
H29a C29 C30 109.5 . .
H29b C29 C30 109.5 . .
H29b C29 H29a 109.5 . .
H29c C29 C30 109.5 . .
H29c C29 H29a 109.5 . .
H29c C29 H29b 109.5 . .
F8B C6 F7B 85(2) . .
F9B C6 F7B 114(2) . .
F9B C6 F8B 145.3(19) . .
F8A C6 F7A 138(3) . .
F9A C6 F7A 110(3) . .
F9A C6 F8A 41.6(19) . .
F11B C10 F12B 98(2) . .
F10B C10 F12B 56(2) . .
F10B C10 F11B 145(2) . .
F11A C10 F10A 75.6(13) . .
F12A C10 F10A 132(2) . .
F12A C10 F11A 97(2) . .

loop_
_geom_bond_atom_site_label_1
_geom_bond_atom_site_label_2
_geom_bond_distance
_geom_bond_site_symmetry_2
Tb1 O7 2.313(6) .
Tb1 O5 2.332(5) .
Tb1 N1 2.585(7) 3_756
Tb1 O6 2.374(5) .
Tb1 O4 2.367(6) .
Tb1 O2 2.347(5) .
Tb1 O3 2.352(6) .
Tb1 O1 2.346(6) .
O7 N3 1.330(9) .
O5 C12 1.250(9) .
N1 C16 1.348(11) .
N1 C20 1.324(10) .
O6 C14 1.243(10) .
O4 C9 1.162(15) .
O9 C22 1.374(9) .
O9 C21 1.417(9) .
O2 C4 1.228(11) .
C16 H16 0.9300 .
C16 C17 1.353(13) .
O3 C7 1.204(15) .
C27 H27 0.9300 .
C27 C26 1.384(12) .
C27 C22 1.398(11) .
O1 C2 1.252(14) .
N3 C30 1.495(11) .
N3 C28 1.303(10) .
C19 C20 1.392(11) .
C19 C18 1.359(12) .
C19 C21 1.496(12) .
C25 C26 1.396(11) .
C25 C24 1.394(12) .
C25 C28 1.437(11) .
C12 C13 1.381(12) .
C12 C11 1.536(13) .
C23 H23 0.9300 .
C23 C22 1.378(11) .
C23 C24 1.367(12) .
C15 C14 1.500(13) .
C15 F17 1.240(15) .
C15 F16 1.279(14) .
C15 F18 1.182(14) .
C26 H26 0.9300 .
C30 C31 1.507(12) .
C30 C33 1.511(14) .
C30 C29 1.572(16) .
C20 H20 0.9300 .
C18 H18 0.9300 .
C18 C17 1.359(14) .
C14 C13 1.389(13) .
N2 O8 1.271(10) .
N2 C28 1.365(10) .
N2 C33 1.495(12) .
C13 H13 0.9300 .
C24 H24 0.9300 .
C21 H21a 0.9700 .
C21 H21b 0.9700 .
C17 H17 0.9300 .
F3 C1 1.243(19) .
C9 C8 1.398(17) .
C9 C10 1.639(19) .
F2 C1 1.272(18) .
C31 H31a 0.9600 .
C31 H31b 0.9600 .
C31 H31c 0.9600 .
C32 H32a 0.9600 .
C32 H32b 0.9600 .
C32 H32c 0.9600 .
C32 C33 1.531(16) .
F1 C1 1.264(19) .
F13 C11 1.201(15) .
C33 C34 1.521(13) .
C3 H3 0.9300 .
C3 C4 1.365(14) .
C3 C2 1.417(17) .
C11 F14 1.250(13) .
C11 F15 1.323(15) .
C5 F4 1.262(13) .
C5 C4 1.510(16) .
C5 F5 1.324(15) .
C5 F6 1.283(16) .
C34 H34a 0.9600 .
C34 H34b 0.9600 .
C34 H34c 0.9600 .
C1 C2 1.573(17) .
C8 H8 0.9300 .
C8 C7 1.404(17) .
C7 C6 1.76(2) .
C29 H29a 0.9600 .
C29 H29b 0.9600 .
C29 H29c 0.9600 .
C6 F7B 1.30(2) .
C6 F8B 1.34(3) .
C6 F9B 1.37(3) .
C6 F7A 1.12(3) .
C6 F8A 1.02(3) .
C6 F9A 1.57(3) .
F12B C10 1.27(3) .
F12B F10B 1.29(4) .
C10 F11B 1.44(4) .
C10 F10B 1.47(3) .
C10 F10A 1.16(2) .
C10 F11A 1.37(2) .
C10 F12A 1.22(2) .
F8A F9A 1.05(3) .
F10A F11A 1.56(2) .

loop_
_restr_u_rigid_atom_site_label_1
_restr_u_rigid_atom_site_label_2
_restr_u_rigid_target_weight_param
_restr_u_rigid_u_parallel
_restr_u_rigid_diff
C6 F7B 0.0200 -0.1226 0.4005
